data_4074394
loop_
_publ_author_name
'Pi, Chengfu'
'Zhang, Zhengxing'
'Liu, Ruiting'
'Weng, Linhong'
'Chen, Zhenxia'
'Zhou, Xigeng'

_publ_section_title
;
 Synthesis, Structural Characterization, and Reactivity of Lanthanide
 Complexes Containing a New Methylene-Bridged Indenyl&#x2212;Pyrrolyl
 Dianionic Ligand
;
_journal_issue 21
_journal_name_full Organometallics
_journal_page_first 5165
_journal_paper_doi 10.1021/om060610t
_journal_volume 25
_journal_year 2006
_chemical_formula_sum 'C88 H140 N8 O4 Si4 Sm2'
_chemical_formula_weight 1787.14
_chemical_name_systematic
; 
 ? 
;
_space_group_IT_number 2
_symmetry_cell_setting triclinic
_symmetry_space_group_name_Hall '-P 1'
_symmetry_space_group_name_H-M 'P -1'
_atom_sites_solution_hydrogens geom
_atom_sites_solution_primary direct
_atom_sites_solution_secondary difmap
_audit_creation_method SHELXL-97
_cell_angle_alpha 94.330(4)
_cell_angle_beta 105.602(4)
_cell_angle_gamma 106.489(4)
_cell_formula_units_Z 1
_cell_length_a 11.566(4)
_cell_length_b 13.722(5)
_cell_length_c 15.778(5)
_cell_measurement_reflns_used 866
_cell_measurement_temperature 293(2)
_cell_measurement_theta_max 24.406
_cell_measurement_theta_min 2.717
_cell_volume 2281.2(14)
_computing_cell_refinement 'Bruker SMART'
_computing_data_collection 'Bruker SMART'
_computing_data_reduction 'Bruker SHELXTL'
_computing_molecular_graphics 'Bruker SHELXTL'
_computing_publication_material 'Bruker SHELXTL'
_computing_structure_refinement 'SHELXL-97 (Sheldrick, 1997)'
_computing_structure_solution 'SHELXS-97 (Sheldrick, 1990)'
_diffrn_ambient_temperature 293(2)
_diffrn_measured_fraction_theta_full 0.983
_diffrn_measured_fraction_theta_max 0.983
_diffrn_measurement_device_type 'CCD area detector'
_diffrn_measurement_method 'phi and omega scans'
_diffrn_radiation_monochromator graphite
_diffrn_radiation_source 'fine-focus sealed tube'
_diffrn_radiation_type MoK\a
_diffrn_radiation_wavelength 0.71073
_diffrn_reflns_av_R_equivalents 0.0163
_diffrn_reflns_av_sigmaI/netI 0.0377
_diffrn_reflns_limit_h_max 13
_diffrn_reflns_limit_h_min -13
_diffrn_reflns_limit_k_max 16
_diffrn_reflns_limit_k_min -16
_diffrn_reflns_limit_l_max 18
_diffrn_reflns_limit_l_min -10
_diffrn_reflns_number 9566
_diffrn_reflns_theta_full 25.01
_diffrn_reflns_theta_max 25.01
_diffrn_reflns_theta_min 1.36
_diffrn_standards_decay_% 3.11
_exptl_absorpt_coefficient_mu 1.378
_exptl_absorpt_correction_T_max 0.8745
_exptl_absorpt_correction_T_min 0.7702
_exptl_absorpt_correction_type multi-scan
_exptl_absorpt_process_details sadabs
_exptl_crystal_density_diffrn 1.301
_exptl_crystal_density_method 'not measured'
_exptl_crystal_F_000 936
_exptl_crystal_size_max 0.20
_exptl_crystal_size_mid 0.10
_exptl_crystal_size_min 0.10
_refine_diff_density_max 1.000
_refine_diff_density_min -0.711
_refine_diff_density_rms 0.106
_refine_ls_extinction_method none
_refine_ls_goodness_of_fit_ref 1.087
_refine_ls_hydrogen_treatment mixed
_refine_ls_matrix_type full
_refine_ls_number_parameters 418
_refine_ls_number_reflns 7893
_refine_ls_number_restraints 31
_refine_ls_restrained_S_all 1.094
_refine_ls_R_factor_all 0.0611
_refine_ls_R_factor_gt 0.0437
_refine_ls_shift/su_max 0.001
_refine_ls_shift/su_mean 0.000
_refine_ls_structure_factor_coef Fsqd
_refine_ls_weighting_details 'calc w=1/[\s^2^(Fo^2^)+(0.0807P)^2^+1.4076P] where P=(Fo^2^+2Fc^2^)/3'
_refine_ls_weighting_scheme calc
_refine_ls_wR_factor_gt 0.1175
_refine_ls_wR_factor_ref 0.1348
_reflns_number_gt 6423
_reflns_number_total 7893
_reflns_threshold_expression >2sigma(I)
_cod_data_source_file om060610tsi20060706_023500.cif
_cod_data_source_block f41221b
_cod_depositor_comments
;
The following automatic conversions were performed:

'_symmetry_cell_setting' value 'Triclinic' changed to 'triclinic'
according to /home/saulius/struct/CIF-dictionaries/cif_core.dic
dictionary named 'cif_core.dic' version 2.4.1 from 2010-06-29.

Automatic conversion script
Id: cif_fix_values 1715 2011-07-08 13:25:40Z adriana 
;
_cod_original_cell_volume 2281.1(13)
_cod_original_sg_symbol_H-M P-1
_cod_database_code 4074394

loop_
_symmetry_equiv_pos_as_xyz
'x, y, z'
'-x, -y, -z'

loop_
_atom_site_label
_atom_site_type_symbol
_atom_site_fract_x
_atom_site_fract_y
_atom_site_fract_z
_atom_site_U_iso_or_equiv
_atom_site_adp_type
_atom_site_occupancy
_atom_site_symmetry_multiplicity
_atom_site_calc_flag
_atom_site_refinement_flags
Sm1 Sm 0.95492(2) 0.14443(2) 0.042445(17) 0.04705(12) Uani 1 1 d .
Si1 Si 0.9012(2) 0.34648(16) 0.33767(13) 0.0783(5) Uani 1 1 d .
Si2 Si 0.70294(18) 0.13153(16) 0.27971(12) 0.0700(5) Uani 1 1 d .
N1 N 1.1253(4) 0.0553(3) 0.0600(3) 0.0495(10) Uani 1 1 d .
N2 N 0.8312(4) 0.2243(4) 0.1112(3) 0.0540(11) Uani 1 1 d .
N3 N 0.9677(4) 0.1607(4) 0.1995(3) 0.0530(11) Uani 1 1 d .
N4 N 0.8309(5) 0.2280(4) 0.2657(3) 0.0568(11) Uani 1 1 d .
C1 C 1.1705(5) -0.0040(4) 0.1180(3) 0.0552(13) Uani 1 1 d .
H1 H 1.1409 -0.0224 0.1656 0.066 Uiso 1 1 calc R
C2 C 1.2653(5) -0.0328(5) 0.0970(4) 0.0593(14) Uani 1 1 d .
H2 H 1.3086 -0.0743 0.1260 0.071 Uiso 1 1 calc R
C3 C 1.2833(5) 0.0126(5) 0.0237(4) 0.0593(14) Uani 1 1 d .
H3 H 1.3424 0.0082 -0.0052 0.071 Uiso 1 1 calc R
C4 C 1.1969(5) 0.0657(4) 0.0018(4) 0.0533(13) Uani 1 1 d .
C5 C 1.1773(6) 0.1326(5) -0.0692(4) 0.0578(14) Uani 1 1 d .
H5AA H 1.2577 0.1647 -0.0793 0.069 Uiso 1 1 calc R
H5BA H 1.1199 0.0895 -0.1245 0.069 Uiso 1 1 calc R
C6 C 1.1254(6) 0.2139(5) -0.0447(4) 0.0581(14) Uani 1 1 d .
C7 C 1.0179(6) 0.2364(5) -0.0941(4) 0.0665(16) Uani 1 1 d .
H7 H 0.9687 0.2042 -0.1518 0.080 Uiso 1 1 calc R
C8 C 0.9954(7) 0.3142(5) -0.0443(5) 0.0737(18) Uani 1 1 d .
H8 H 0.9261 0.3379 -0.0609 0.088 Uiso 1 1 calc R
C9 C 1.0978(7) 0.3501(5) 0.0360(5) 0.0687(17) Uani 1 1 d .
C10 C 1.1787(6) 0.2876(4) 0.0368(4) 0.0614(15) Uani 1 1 d .
C11 C 1.2907(6) 0.3066(5) 0.1080(4) 0.0713(17) Uani 1 1 d .
H11 H 1.3415 0.2645 0.1102 0.086 Uiso 1 1 calc R
C12 C 1.3219(8) 0.3885(6) 0.1732(5) 0.092(2) Uani 1 1 d .
H12 H 1.3979 0.4043 0.2188 0.111 Uiso 1 1 calc R
C13 C 1.2436(9) 0.4507(6) 0.1745(6) 0.096(3) Uani 1 1 d .
H13 H 1.2678 0.5049 0.2213 0.115 Uiso 1 1 calc R
C14 C 1.1345(9) 0.4324(6) 0.1087(6) 0.090(2) Uani 1 1 d .
H14 H 1.0831 0.4732 0.1106 0.108 Uiso 1 1 calc R
C15 C 0.8770(5) 0.2060(4) 0.1914(3) 0.0499(12) Uani 1 1 d .
C16 C 0.7311(6) 0.2730(5) 0.0890(4) 0.0585(14) Uani 1 1 d .
H16 H 0.6879 0.2661 0.1349 0.070 Uiso 1 1 calc R
C17 C 0.6357(6) 0.2215(5) 0.0002(4) 0.0659(15) Uani 1 1 d .
H17A H 0.5974 0.1495 0.0027 0.079 Uiso 1 1 calc R
H17B H 0.6788 0.2245 -0.0450 0.079 Uiso 1 1 calc R
C18 C 0.5322(7) 0.2712(6) -0.0269(5) 0.086(2) Uani 1 1 d .
H18A H 0.4755 0.2369 -0.0856 0.103 Uiso 1 1 calc R
H18B H 0.4833 0.2620 0.0148 0.103 Uiso 1 1 calc R
C19 C 0.5854(8) 0.3843(7) -0.0287(5) 0.093(2) Uani 1 1 d .
H19A H 0.5174 0.4144 -0.0408 0.111 Uiso 1 1 calc R
H19B H 0.6240 0.3933 -0.0763 0.111 Uiso 1 1 calc R
C20 C 0.6830(8) 0.4392(6) 0.0591(6) 0.089(2) Uani 1 1 d .
H20A H 0.6416 0.4386 0.1050 0.107 Uiso 1 1 calc R
H20B H 0.7209 0.5105 0.0541 0.107 Uiso 1 1 calc R
C21 C 0.7892(8) 0.3885(6) 0.0873(5) 0.082(2) Uani 1 1 d .
H21A H 0.8381 0.3967 0.0456 0.098 Uiso 1 1 calc R
H21B H 0.8459 0.4226 0.1461 0.098 Uiso 1 1 calc R
C22 C 1.0429(5) 0.1504(5) 0.2882(3) 0.0552(13) Uani 1 1 d .
H22 H 1.0230 0.1899 0.3336 0.066 Uiso 1 1 calc R
C23 C 1.1830(6) 0.1951(5) 0.2995(4) 0.0679(16) Uani 1 1 d .
H23A H 1.2019 0.2670 0.2923 0.082 Uiso 1 1 calc R
H23B H 1.2032 0.1590 0.2530 0.082 Uiso 1 1 calc R
C24 C 1.2664(7) 0.1872(7) 0.3908(5) 0.091(2) Uani 1 1 d .
H24A H 1.3546 0.2115 0.3928 0.109 Uiso 1 1 calc R
H24B H 1.2551 0.2309 0.4371 0.109 Uiso 1 1 calc R
C25 C 1.2334(8) 0.0772(7) 0.4084(5) 0.089(2) Uani 1 1 d .
H25A H 1.2572 0.0356 0.3678 0.106 Uiso 1 1 calc R
H25B H 1.2810 0.0756 0.4688 0.106 Uiso 1 1 calc R
C26 C 1.0935(8) 0.0321(7) 0.3963(5) 0.088(2) Uani 1 1 d .
H26A H 1.0718 0.0684 0.4418 0.106 Uiso 1 1 calc R
H26B H 1.0745 -0.0397 0.4038 0.106 Uiso 1 1 calc R
C27 C 1.0128(6) 0.0398(5) 0.3035(4) 0.0675(16) Uani 1 1 d .
H27A H 1.0292 -0.0012 0.2580 0.081 Uiso 1 1 calc R
H27B H 0.9238 0.0124 0.2986 0.081 Uiso 1 1 calc R
C28 C 1.0462(8) 0.4210(7) 0.3160(6) 0.104(3) Uani 1 1 d .
H28A H 1.1032 0.3812 0.3215 0.156 Uiso 1 1 calc R
H28B H 1.0858 0.4837 0.3584 0.156 Uiso 1 1 calc R
H28C H 1.0256 0.4372 0.2567 0.156 Uiso 1 1 calc R
C29 C 0.7915(11) 0.4247(8) 0.3291(8) 0.139(4) Uani 1 1 d .
H29A H 0.8396 0.4967 0.3430 0.209 Uiso 1 1 calc R
H29B H 0.7439 0.4082 0.3703 0.209 Uiso 1 1 calc R
H29C H 0.7344 0.4096 0.2695 0.209 Uiso 1 1 calc R
C30 C 0.9445(13) 0.3301(8) 0.4569(6) 0.147(5) Uani 1 1 d .
H30A H 0.8695 0.3105 0.4751 0.221 Uiso 1 1 calc R
H30B H 1.0018 0.3940 0.4929 0.221 Uiso 1 1 calc R
H30C H 0.9845 0.2776 0.4641 0.221 Uiso 1 1 calc R
C31 C 0.6421(7) 0.0244(6) 0.1858(5) 0.084(2) Uani 1 1 d .
H31A H 0.6147 0.0494 0.1311 0.126 Uiso 1 1 calc R
H31B H 0.5719 -0.0275 0.1937 0.126 Uiso 1 1 calc R
H31C H 0.7078 -0.0046 0.1835 0.126 Uiso 1 1 calc R
C32 C 0.7504(9) 0.0777(8) 0.3862(5) 0.110(3) Uani 1 1 d .
H32A H 0.8260 0.0601 0.3898 0.166 Uiso 1 1 calc R
H32B H 0.6835 0.0173 0.3860 0.166 Uiso 1 1 calc R
H32C H 0.7657 0.1286 0.4366 0.166 Uiso 1 1 calc R
C33 C 0.5702(8) 0.1803(8) 0.2838(7) 0.116(3) Uani 1 1 d .
H33A H 0.5890 0.2186 0.3420 0.174 Uiso 1 1 calc R
H33B H 0.4940 0.1232 0.2718 0.174 Uiso 1 1 calc R
H33C H 0.5590 0.2242 0.2398 0.174 Uiso 1 1 calc R
C38 C 0.2586(19) 0.3200(15) 0.7668(10) 0.228(8) Uiso 1 1 d D
H38A H 0.2806 0.2859 0.8176 0.274 Uiso 1 1 calc R
H38B H 0.2464 0.3837 0.7874 0.274 Uiso 1 1 calc R
C41 C 0.187(2) 0.2418(18) 0.6275(11) 0.304(12) Uiso 1 1 d D
H41A H 0.1848 0.2974 0.5932 0.364 Uiso 1 1 calc R
H41B H 0.1351 0.1766 0.5895 0.364 Uiso 1 1 calc R
C42 C 0.420(2) 0.5056(16) 0.4202(13) 0.267(10) Uiso 1 1 d D
H42A H 0.3642 0.5102 0.3670 0.320 Uiso 1 1 calc R
C39 C 0.3558(15) 0.3404(15) 0.7252(14) 0.263(10) Uiso 1 1 d D
H39A H 0.4389 0.3536 0.7675 0.316 Uiso 1 1 calc R
H39B H 0.3557 0.3972 0.6920 0.316 Uiso 1 1 calc R
C37 C 0.396(2) 0.8614(15) 0.3208(18) 0.289(12) Uiso 1 1 d D
H37A H 0.4747 0.8813 0.3060 0.347 Uiso 1 1 calc R
H37B H 0.3591 0.9167 0.3149 0.347 Uiso 1 1 calc R
C44 C 0.5954(16) 0.4730(14) 0.502(2) 0.285(11) Uiso 1 1 d D
H44A H 0.6660 0.4531 0.5026 0.342 Uiso 1 1 calc R
O2 O 0.1491(14) 0.2566(16) 0.7031(16) 0.346(10) Uiso 1 1 d D
C40 C 0.313(2) 0.2422(17) 0.6671(15) 0.312(13) Uiso 1 1 d D
H40A H 0.3592 0.2423 0.6239 0.374 Uiso 1 1 calc R
H40B H 0.3168 0.1856 0.6999 0.374 Uiso 1 1 calc R
O1 O 0.4136(19) 0.8348(18) 0.4057(13) 0.387(11) Uiso 1 1 d D
C43 C 0.522(3) 0.4766(15) 0.4226(14) 0.315(14) Uiso 1 1 d D
H43A H 0.5408 0.4597 0.3707 0.378 Uiso 1 1 calc R
C35 C 0.2208(15) 0.757(2) 0.3170(18) 0.343(16) Uiso 1 1 d D
H35A H 0.1923 0.8173 0.3199 0.412 Uiso 1 1 calc R
H35B H 0.1487 0.6952 0.2950 0.412 Uiso 1 1 calc R
C36 C 0.310(2) 0.7663(18) 0.2668(11) 0.299(12) Uiso 1 1 d D
H36A H 0.3460 0.7106 0.2696 0.359 Uiso 1 1 calc R
H36B H 0.2745 0.7732 0.2052 0.359 Uiso 1 1 calc R
C34 C 0.307(3) 0.7529(19) 0.4000(15) 0.340(15) Uiso 1 1 d D
H34A H 0.2748 0.7622 0.4496 0.408 Uiso 1 1 calc R
H34B H 0.3255 0.6880 0.3984 0.408 Uiso 1 1 calc R

loop_
_atom_site_aniso_label
_atom_site_aniso_U_11
_atom_site_aniso_U_22
_atom_site_aniso_U_33
_atom_site_aniso_U_23
_atom_site_aniso_U_13
_atom_site_aniso_U_12
Sm1 0.04714(18) 0.05228(18) 0.04457(17) 0.00672(11) 0.01886(12) 0.01571(12)
Si1 0.0974(15) 0.0705(12) 0.0650(11) -0.0082(9) 0.0298(10) 0.0237(10)
Si2 0.0730(11) 0.0796(12) 0.0668(11) 0.0074(9) 0.0402(9) 0.0220(9)
N1 0.047(2) 0.058(3) 0.043(2) 0.002(2) 0.0157(19) 0.016(2)
N2 0.058(3) 0.066(3) 0.047(3) 0.013(2) 0.022(2) 0.027(2)
N3 0.056(3) 0.063(3) 0.046(2) 0.009(2) 0.019(2) 0.024(2)
N4 0.066(3) 0.060(3) 0.049(3) 0.003(2) 0.024(2) 0.024(2)
C1 0.055(3) 0.065(3) 0.041(3) 0.001(2) 0.012(2) 0.017(3)
C2 0.055(3) 0.070(4) 0.054(3) -0.001(3) 0.009(3) 0.032(3)
C3 0.045(3) 0.069(4) 0.061(3) -0.005(3) 0.017(3) 0.017(3)
C4 0.045(3) 0.059(3) 0.052(3) -0.004(2) 0.018(2) 0.010(2)
C5 0.055(3) 0.066(4) 0.057(3) 0.011(3) 0.031(3) 0.013(3)
C6 0.062(3) 0.059(3) 0.057(3) 0.012(3) 0.030(3) 0.012(3)
C7 0.081(4) 0.073(4) 0.056(3) 0.027(3) 0.034(3) 0.024(3)
C8 0.086(5) 0.075(4) 0.081(5) 0.039(4) 0.043(4) 0.035(4)
C9 0.079(4) 0.048(3) 0.089(5) 0.018(3) 0.047(4) 0.014(3)
C10 0.065(4) 0.053(3) 0.071(4) 0.011(3) 0.037(3) 0.011(3)
C11 0.058(4) 0.070(4) 0.075(4) -0.003(3) 0.024(3) 0.004(3)
C12 0.081(5) 0.087(5) 0.086(5) -0.007(4) 0.029(4) -0.005(4)
C13 0.101(6) 0.060(4) 0.113(7) -0.015(4) 0.048(6) -0.003(4)
C14 0.108(6) 0.056(4) 0.116(6) 0.009(4) 0.060(6) 0.018(4)
C15 0.052(3) 0.049(3) 0.050(3) 0.004(2) 0.022(2) 0.013(2)
C16 0.062(3) 0.071(4) 0.058(3) 0.015(3) 0.029(3) 0.034(3)
C17 0.060(4) 0.070(4) 0.071(4) 0.011(3) 0.017(3) 0.028(3)
C18 0.062(4) 0.107(6) 0.089(5) 0.018(4) 0.014(4) 0.037(4)
C19 0.103(6) 0.100(6) 0.094(6) 0.023(5) 0.024(5) 0.066(5)
C20 0.095(5) 0.077(5) 0.111(6) 0.016(4) 0.034(5) 0.047(4)
C21 0.106(6) 0.079(5) 0.091(5) 0.033(4) 0.045(4) 0.057(4)
C22 0.058(3) 0.065(3) 0.043(3) 0.002(2) 0.015(2) 0.023(3)
C23 0.065(4) 0.073(4) 0.060(4) 0.008(3) 0.013(3) 0.019(3)
C24 0.065(4) 0.117(7) 0.073(5) 0.001(4) 0.002(4) 0.023(4)
C25 0.085(5) 0.103(6) 0.077(5) 0.024(4) 0.005(4) 0.045(5)
C26 0.110(6) 0.095(5) 0.066(4) 0.028(4) 0.024(4) 0.042(5)
C27 0.065(4) 0.077(4) 0.060(4) 0.012(3) 0.021(3) 0.021(3)
C28 0.103(6) 0.085(5) 0.103(6) -0.017(5) 0.028(5) 0.007(5)
C29 0.164(10) 0.105(7) 0.162(10) -0.030(7) 0.064(8) 0.064(7)
C30 0.233(14) 0.119(8) 0.061(5) -0.013(5) 0.031(7) 0.030(8)
C31 0.079(5) 0.078(5) 0.085(5) -0.002(4) 0.037(4) 0.003(4)
C32 0.132(8) 0.128(8) 0.081(5) 0.031(5) 0.057(5) 0.028(6)
C33 0.090(6) 0.118(7) 0.156(9) 0.004(6) 0.068(6) 0.033(5)

loop_
_atom_type_symbol
_atom_type_description
_atom_type_scat_dispersion_real
_atom_type_scat_dispersion_imag
_atom_type_scat_source
C C 0.0033 0.0016 'International Tables Vol C Tables 4.2.6.8 and 6.1.1.4'
H H 0.0000 0.0000 'International Tables Vol C Tables 4.2.6.8 and 6.1.1.4'
N N 0.0061 0.0033 'International Tables Vol C Tables 4.2.6.8 and 6.1.1.4'
O O 0.0106 0.0060 'International Tables Vol C Tables 4.2.6.8 and 6.1.1.4'
Si Si 0.0817 0.0704 'International Tables Vol C Tables 4.2.6.8 and 6.1.1.4'
Sm Sm -0.1638 3.4418 'International Tables Vol C Tables 4.2.6.8 and 6.1.1.4'

loop_
_geom_angle_atom_site_label_1
_geom_angle_atom_site_label_2
_geom_angle_atom_site_label_3
_geom_angle
_geom_angle_site_symmetry_1
_geom_angle_site_symmetry_3
N3 Sm1 N2 54.45(15) . .
N3 Sm1 N1 94.32(14) . .
N2 Sm1 N1 148.76(14) . .
N3 Sm1 C6 133.12(17) . .
N2 Sm1 C6 133.82(17) . .
N1 Sm1 C6 65.00(16) . .
N3 Sm1 C7 148.01(19) . .
N2 Sm1 C7 113.60(18) . .
N1 Sm1 C7 92.41(17) . .
C6 Sm1 C7 30.00(19) . .
N3 Sm1 C8 122.19(19) . .
N2 Sm1 C8 86.15(18) . .
N1 Sm1 C8 114.26(18) . .
C6 Sm1 C8 49.8(2) . .
C7 Sm1 C8 29.41(19) . .
N3 Sm1 C10 104.76(17) . .
N2 Sm1 C10 112.33(17) . .
N1 Sm1 C10 71.51(16) . .
C6 Sm1 C10 30.36(17) . .
C7 Sm1 C10 48.57(19) . .
C8 Sm1 C10 48.8(2) . .
N3 Sm1 C1 140.38(16) . 2_755
N2 Sm1 C1 118.64(16) . 2_755
N1 Sm1 C1 85.01(15) . 2_755
C6 Sm1 C1 82.11(17) . 2_755
C7 Sm1 C1 71.37(19) . 2_755
C8 Sm1 C1 93.4(2) . 2_755
C10 Sm1 C1 112.39(17) . 2_755
N3 Sm1 C2 124.06(17) . 2_755
N2 Sm1 C2 90.41(16) . 2_755
N1 Sm1 C2 111.05(15) . 2_755
C6 Sm1 C2 102.81(18) . 2_755
C7 Sm1 C2 81.8(2) . 2_755
C8 Sm1 C2 92.1(2) . 2_755
C10 Sm1 C2 130.05(19) . 2_755
C1 Sm1 C2 28.24(16) 2_755 2_755
N3 Sm1 C4 95.42(16) . 2_755
N2 Sm1 C4 102.42(15) . 2_755
N1 Sm1 C4 79.13(15) . 2_755
C6 Sm1 C4 118.84(17) . 2_755
C7 Sm1 C4 116.56(19) . 2_755
C8 Sm1 C4 137.1(2) . 2_755
C10 Sm1 C4 145.25(17) . 2_755
C1 Sm1 C4 45.44(17) 2_755 2_755
C2 Sm1 C4 46.50(18) 2_755 2_755
N3 Sm1 N1 119.10(14) . 2_755
N2 Sm1 N1 127.73(14) . 2_755
N1 Sm1 N1 64.65(15) . 2_755
C6 Sm1 N1 90.66(15) . 2_755
C7 Sm1 N1 91.97(17) . 2_755
C8 Sm1 N1 118.48(18) . 2_755
C10 Sm1 N1 118.46(15) . 2_755
C1 Sm1 N1 27.95(14) 2_755 2_755
C2 Sm1 N1 47.20(15) 2_755 2_755
C4 Sm1 N1 28.19(14) 2_755 2_755
N3 Sm1 C3 97.57(17) . 2_755
N2 Sm1 C3 80.91(17) . 2_755
N1 Sm1 C3 106.97(16) . 2_755
C6 Sm1 C3 127.98(17) . 2_755
C7 Sm1 C3 110.25(19) . 2_755
C8 Sm1 C3 117.9(2) . 2_755
C10 Sm1 C3 157.67(18) . 2_755
C1 Sm1 C3 46.05(17) 2_755 2_755
C2 Sm1 C3 28.47(18) 2_755 2_755
C4 Sm1 C3 28.21(17) 2_755 2_755
N1 Sm1 C3 47.00(15) 2_755 2_755
N4 Si1 C28 110.9(3) . .
N4 Si1 C30 112.1(4) . .
C28 Si1 C30 107.5(5) . .
N4 Si1 C29 112.3(4) . .
C28 Si1 C29 109.5(5) . .
C30 Si1 C29 104.3(6) . .
N4 Si2 C31 110.0(3) . .
N4 Si2 C33 111.9(4) . .
C31 Si2 C33 107.5(4) . .
N4 Si2 C32 112.0(3) . .
C31 Si2 C32 107.9(4) . .
C33 Si2 C32 107.4(5) . .
C1 N1 C4 105.2(5) . .
C1 N1 Sm1 135.3(3) . .
C4 N1 Sm1 119.5(4) . .
C1 N1 Sm1 75.0(3) . 2_755
C4 N1 Sm1 75.8(3) . 2_755
Sm1 N1 Sm1 115.35(15) . 2_755
C15 N2 C16 122.6(5) . .
C15 N2 Sm1 95.8(3) . .
C16 N2 Sm1 141.5(3) . .
C15 N3 C22 120.8(4) . .
C15 N3 Sm1 95.2(3) . .
C22 N3 Sm1 143.4(3) . .
C15 N4 Si1 120.7(4) . .
C15 N4 Si2 117.5(4) . .
Si1 N4 Si2 121.8(3) . .
N1 C1 C2 111.5(5) . .
N1 C1 Sm1 77.0(3) . 2_755
C2 C1 Sm1 75.9(3) . 2_755
N1 C1 H1 124.3 . .
C2 C1 H1 124.3 . .
Sm1 C1 H1 114.5 2_755 .
C1 C2 C3 106.3(5) . .
C1 C2 Sm1 75.8(3) . 2_755
C3 C2 Sm1 76.7(3) . 2_755
C1 C2 H2 126.9 . .
C3 C2 H2 126.9 . .
Sm1 C2 H2 113.3 2_755 .
C4 C3 C2 107.1(5) . .
C4 C3 Sm1 75.7(3) . 2_755
C2 C3 Sm1 74.8(3) . 2_755
C4 C3 H3 126.4 . .
C2 C3 H3 126.4 . .
Sm1 C3 H3 115.3 2_755 .
N1 C4 C3 110.0(5) . .
N1 C4 C5 119.7(5) . .
C3 C4 C5 130.3(5) . .
N1 C4 Sm1 76.0(3) . 2_755
C3 C4 Sm1 76.1(3) . 2_755
C5 C4 Sm1 117.2(4) . 2_755
C6 C5 C4 112.8(5) . .
C6 C5 H5AA 109.0 . .
C4 C5 H5AA 109.0 . .
C6 C5 H5BA 109.0 . .
C4 C5 H5BA 109.0 . .
H5AA C5 H5BA 107.8 . .
C7 C6 C10 106.1(6) . .
C7 C6 C5 128.5(6) . .
C10 C6 C5 125.4(6) . .
C7 C6 Sm1 76.6(3) . .
C10 C6 Sm1 78.7(3) . .
C5 C6 Sm1 111.3(4) . .
C8 C7 C6 110.6(6) . .
C8 C7 Sm1 76.9(3) . .
C6 C7 Sm1 73.4(3) . .
C8 C7 H7 124.7 . .
C6 C7 H7 124.7 . .
Sm1 C7 H7 116.7 . .
C7 C8 C9 107.5(6) . .
C7 C8 Sm1 73.7(3) . .
C9 C8 Sm1 78.6(3) . .
C7 C8 H8 126.3 . .
C9 C8 H8 126.3 . .
Sm1 C8 H8 113.8 . .
C8 C9 C14 134.2(7) . .
C8 C9 C10 107.6(6) . .
C14 C9 C10 118.2(7) . .
C8 C9 Sm1 72.2(3) . .
C14 C9 Sm1 122.0(4) . .
C10 C9 Sm1 72.8(3) . .
C11 C10 C9 120.7(6) . .
C11 C10 C6 131.3(6) . .
C9 C10 C6 107.9(6) . .
C11 C10 Sm1 119.4(4) . .
C9 C10 Sm1 77.8(3) . .
C6 C10 Sm1 71.0(3) . .
C12 C11 C10 117.7(7) . .
C12 C11 H11 121.1 . .
C10 C11 H11 121.1 . .
C11 C12 C13 122.6(8) . .
C11 C12 H12 118.7 . .
C13 C12 H12 118.7 . .
C14 C13 C12 120.7(7) . .
C14 C13 H13 119.7 . .
C12 C13 H13 119.7 . .
C13 C14 C9 119.9(8) . .
C13 C14 H14 120.0 . .
C9 C14 H14 120.0 . .
N2 C15 N3 114.5(5) . .
N2 C15 N4 123.4(5) . .
N3 C15 N4 122.1(5) . .
N2 C15 Sm1 57.4(3) . .
N3 C15 Sm1 57.1(3) . .
N4 C15 Sm1 175.1(4) . .
N2 C16 C17 110.8(5) . .
N2 C16 C21 110.2(5) . .
C17 C16 C21 109.8(5) . .
N2 C16 H16 108.7 . .
C17 C16 H16 108.7 . .
C21 C16 H16 108.7 . .
C16 C17 C18 112.8(6) . .
C16 C17 H17A 109.0 . .
C18 C17 H17A 109.0 . .
C16 C17 H17B 109.0 . .
C18 C17 H17B 109.0 . .
H17A C17 H17B 107.8 . .
C19 C18 C17 111.9(6) . .
C19 C18 H18A 109.2 . .
C17 C18 H18A 109.2 . .
C19 C18 H18B 109.2 . .
C17 C18 H18B 109.2 . .
H18A C18 H18B 107.9 . .
C18 C19 C20 111.1(6) . .
C18 C19 H19A 109.4 . .
C20 C19 H19A 109.4 . .
C18 C19 H19B 109.4 . .
C20 C19 H19B 109.4 . .
H19A C19 H19B 108.0 . .
C19 C20 C21 112.4(6) . .
C19 C20 H20A 109.1 . .
C21 C20 H20A 109.1 . .
C19 C20 H20B 109.1 . .
C21 C20 H20B 109.1 . .
H20A C20 H20B 107.9 . .
C16 C21 C20 110.3(6) . .
C16 C21 H21A 109.6 . .
C20 C21 H21A 109.6 . .
C16 C21 H21B 109.6 . .
C20 C21 H21B 109.6 . .
H21A C21 H21B 108.1 . .
N3 C22 C27 112.4(5) . .
N3 C22 C23 110.1(5) . .
C27 C22 C23 109.8(5) . .
N3 C22 H22 108.2 . .
C27 C22 H22 108.2 . .
C23 C22 H22 108.2 . .
C22 C23 C24 112.6(6) . .
C22 C23 H23A 109.1 . .
C24 C23 H23A 109.1 . .
C22 C23 H23B 109.1 . .
C24 C23 H23B 109.1 . .
H23A C23 H23B 107.8 . .
C25 C24 C23 111.2(6) . .
C25 C24 H24A 109.4 . .
C23 C24 H24A 109.4 . .
C25 C24 H24B 109.4 . .
C23 C24 H24B 109.4 . .
H24A C24 H24B 108.0 . .
C26 C25 C24 111.4(6) . .
C26 C25 H25A 109.4 . .
C24 C25 H25A 109.4 . .
C26 C25 H25B 109.4 . .
C24 C25 H25B 109.4 . .
H25A C25 H25B 108.0 . .
C25 C26 C27 111.6(6) . .
C25 C26 H26A 109.3 . .
C27 C26 H26A 109.3 . .
C25 C26 H26B 109.3 . .
C27 C26 H26B 109.3 . .
H26A C26 H26B 108.0 . .
C22 C27 C26 110.8(6) . .
C22 C27 H27A 109.5 . .
C26 C27 H27A 109.5 . .
C22 C27 H27B 109.5 . .
C26 C27 H27B 109.5 . .
H27A C27 H27B 108.1 . .
Si1 C28 H28A 109.5 . .
Si1 C28 H28B 109.5 . .
H28A C28 H28B 109.5 . .
Si1 C28 H28C 109.5 . .
H28A C28 H28C 109.5 . .
H28B C28 H28C 109.5 . .
Si1 C29 H29A 109.5 . .
Si1 C29 H29B 109.5 . .
H29A C29 H29B 109.5 . .
Si1 C29 H29C 109.5 . .
H29A C29 H29C 109.5 . .
H29B C29 H29C 109.5 . .
Si1 C30 H30A 109.5 . .
Si1 C30 H30B 109.5 . .
H30A C30 H30B 109.5 . .
Si1 C30 H30C 109.5 . .
H30A C30 H30C 109.5 . .
H30B C30 H30C 109.5 . .
Si2 C31 H31A 109.5 . .
Si2 C31 H31B 109.5 . .
H31A C31 H31B 109.5 . .
Si2 C31 H31C 109.5 . .
H31A C31 H31C 109.5 . .
H31B C31 H31C 109.5 . .
Si2 C32 H32A 109.5 . .
Si2 C32 H32B 109.5 . .
H32A C32 H32B 109.5 . .
Si2 C32 H32C 109.5 . .
H32A C32 H32C 109.5 . .
H32B C32 H32C 109.5 . .
Si2 C33 H33A 109.5 . .
Si2 C33 H33B 109.5 . .
H33A C33 H33B 109.5 . .
Si2 C33 H33C 109.5 . .
H33A C33 H33C 109.5 . .
H33B C33 H33C 109.5 . .
O2 C38 C39 106.8(9) . .
O2 C38 H38A 110.4 . .
C39 C38 H38A 110.4 . .
O2 C38 H38B 110.4 . .
C39 C38 H38B 110.4 . .
H38A C38 H38B 108.6 . .
O2 C41 C40 101.1(11) . .
O2 C41 H41A 111.5 . .
C40 C41 H41A 111.5 . .
O2 C41 H41B 111.5 . .
C40 C41 H41B 111.5 . .
H41A C41 H41B 109.4 . .
C44 C42 C43 115.3(10) 2_666 .
C44 C42 H42A 122.3 2_666 .
C43 C42 H42A 122.3 . .
C38 C39 C40 97.9(10) . .
C38 C39 H39A 112.2 . .
C40 C39 H39A 112.2 . .
C38 C39 H39B 112.2 . .
C40 C39 H39B 112.2 . .
H39A C39 H39B 109.8 . .
O1 C37 C36 101.0(11) . .
O1 C37 H37A 111.6 . .
C36 C37 H37A 111.6 . .
O1 C37 H37B 111.6 . .
C36 C37 H37B 111.6 . .
H37A C37 H37B 109.4 . .
C42 C44 C43 127.5(13) 2_666 .
C42 C44 H44A 116.2 2_666 .
C43 C44 H44A 116.2 . .
C38 O2 C41 104.1(9) . .
C41 C40 C39 96.5(11) . .
C41 C40 H40A 112.5 . .
C39 C40 H40A 112.5 . .
C41 C40 H40B 112.5 . .
C39 C40 H40B 112.5 . .
H40A C40 H40B 110.0 . .
C34 O1 C37 106.2(9) . .
C44 C43 C42 117.2(9) . .
C44 C43 H43A 121.4 . .
C42 C43 H43A 121.4 . .
C34 C35 C36 95.4(11) . .
C34 C35 H35A 112.7 . .
C36 C35 H35A 112.7 . .
C34 C35 H35B 112.7 . .
C36 C35 H35B 112.7 . .
H35A C35 H35B 110.1 . .
C37 C36 C35 93.9(11) . .
C37 C36 H36A 112.9 . .
C35 C36 H36A 112.9 . .
C37 C36 H36B 112.9 . .
C35 C36 H36B 112.9 . .
H36A C36 H36B 110.4 . .
O1 C34 C35 101.9(11) . .
O1 C34 H34A 111.4 . .
C35 C34 H34A 111.4 . .
O1 C34 H34B 111.4 . .
C35 C34 H34B 111.4 . .
H34A C34 H34B 109.3 . .

loop_
_geom_bond_atom_site_label_1
_geom_bond_atom_site_label_2
_geom_bond_distance
_geom_bond_site_symmetry_2
Sm1 N3 2.432(4) .
Sm1 N2 2.444(4) .
Sm1 N1 2.566(4) .
Sm1 C6 2.698(5) .
Sm1 C7 2.739(5) .
Sm1 C8 2.780(6) .
Sm1 C10 2.798(6) .
Sm1 C1 2.815(5) 2_755
Sm1 C2 2.817(6) 2_755
Sm1 C4 2.836(6) 2_755
Sm1 N1 2.840(4) 2_755
Sm1 C3 2.840(6) 2_755
Si1 N4 1.751(5) .
Si1 C28 1.835(9) .
Si1 C30 1.860(9) .
Si1 C29 1.867(10) .
Si2 N4 1.761(5) .
Si2 C31 1.837(7) .
Si2 C33 1.854(8) .
Si2 C32 1.894(9) .
N1 C1 1.366(7) .
N1 C4 1.382(7) .
N1 Sm1 2.840(4) 2_755
N2 C15 1.307(7) .
N2 C16 1.472(7) .
N3 C15 1.346(7) .
N3 C22 1.476(7) .
N4 C15 1.456(7) .
C1 C2 1.374(8) .
C1 Sm1 2.815(5) 2_755
C1 H1 0.9300 .
C2 C3 1.391(9) .
C2 Sm1 2.817(6) 2_755
C2 H2 0.9300 .
C3 C4 1.383(8) .
C3 Sm1 2.840(6) 2_755
C3 H3 0.9300 .
C4 C5 1.511(8) .
C4 Sm1 2.836(6) 2_755
C5 C6 1.482(8) .
C5 H5AA 0.9700 .
C5 H5BA 0.9700 .
C6 C7 1.407(9) .
C6 C10 1.442(8) .
C7 C8 1.402(9) .
C7 H7 0.9300 .
C8 C9 1.421(10) .
C8 H8 0.9300 .
C9 C14 1.429(10) .
C9 C10 1.436(9) .
C10 C11 1.411(9) .
C11 C12 1.360(10) .
C11 H11 0.9300 .
C12 C13 1.413(12) .
C12 H12 0.9300 .
C13 C14 1.345(12) .
C13 H13 0.9300 .
C14 H14 0.9300 .
C16 C17 1.502(9) .
C16 C21 1.541(9) .
C16 H16 0.9800 .
C17 C18 1.521(9) .
C17 H17A 0.9700 .
C17 H17B 0.9700 .
C18 C19 1.504(11) .
C18 H18A 0.9700 .
C18 H18B 0.9700 .
C19 C20 1.509(11) .
C19 H19A 0.9700 .
C19 H19B 0.9700 .
C20 C21 1.559(10) .
C20 H20A 0.9700 .
C20 H20B 0.9700 .
C21 H21A 0.9700 .
C21 H21B 0.9700 .
C22 C27 1.510(9) .
C22 C23 1.516(8) .
C22 H22 0.9800 .
C23 C24 1.535(9) .
C23 H23A 0.9700 .
C23 H23B 0.9700 .
C24 C25 1.514(11) .
C24 H24A 0.9700 .
C24 H24B 0.9700 .
C25 C26 1.512(11) .
C25 H25A 0.9700 .
C25 H25B 0.9700 .
C26 C27 1.540(9) .
C26 H26A 0.9700 .
C26 H26B 0.9700 .
C27 H27A 0.9700 .
C27 H27B 0.9700 .
C28 H28A 0.9600 .
C28 H28B 0.9600 .
C28 H28C 0.9600 .
C29 H29A 0.9600 .
C29 H29B 0.9600 .
C29 H29C 0.9600 .
C30 H30A 0.9600 .
C30 H30B 0.9600 .
C30 H30C 0.9600 .
C31 H31A 0.9600 .
C31 H31B 0.9600 .
C31 H31C 0.9600 .
C32 H32A 0.9600 .
C32 H32B 0.9600 .
C32 H32C 0.9600 .
C33 H33A 0.9600 .
C33 H33B 0.9600 .
C33 H33C 0.9600 .
C38 O2 1.388(9) .
C38 C39 1.421(9) .
C38 H38A 0.9700 .
C38 H38B 0.9700 .
C41 O2 1.397(9) .
C41 C40 1.422(10) .
C41 H41A 0.9700 .
C41 H41B 0.9700 .
C42 C44 1.313(9) 2_666
C42 C43 1.341(7) .
C42 H42A 0.9300 .
C39 C40 1.447(10) .
C39 H39A 0.9700 .
C39 H39B 0.9700 .
C37 O1 1.392(9) .
C37 C36 1.436(10) .
C37 H37A 0.9700 .
C37 H37B 0.9700 .
C44 C42 1.313(9) 2_666
C44 C43 1.321(9) .
C44 H44A 0.9300 .
C40 H40A 0.9700 .
C40 H40B 0.9700 .
O1 C34 1.386(10) .
C43 H43A 0.9300 .
C35 C34 1.438(10) .
C35 C36 1.442(10) .
C35 H35A 0.9700 .
C35 H35B 0.9700 .
C36 H36A 0.9700 .
C36 H36B 0.9700 .
C34 H34A 0.9700 .
C34 H34B 0.9700 .
